data_7206673
loop_
_publ_author_name
'Kirillov, Alexander M.'
'Wieczorek, Sabina W.'
'Guedes da Silva, M. F\'atima C.'
'Sokolnicki, Jerzy'
'Smole\'nski, Piotr'
'Pombeiro, Armando J. L.'

_publ_section_title
;
 Crystal engineering with 1,3,5-triaza-7-phosphaadamantane (PTA): first
 PTA-driven 3D metal--organic frameworks
;
_journal_issue 21
_journal_name_full CrystEngComm
_journal_page_first 6329
_journal_paper_doi 10.1039/c1ce05612c
_journal_volume 13
_journal_year 2011
_chemical_formula_moiety 'C34 H50 Ag4 N12 O8 P4'
_chemical_formula_sum 'C34 H50 Ag4 N12 O8 P4'
_chemical_formula_weight 1310.22
_chemical_name_common
;
catena-((mu4-phenyl-1,2,4,5-tetracarboxylate) -bis(mu2-1,3,5-
triaza-7-phosphaadamantane) -bis(mu3-1,3,5-triaza-7-phosphaadamantane) -
tetrasilver(i)-octahydrate)
;
_chemical_name_systematic
;
catena-((\m4-phenyl-1,2,4,5-tetracarboxylate)
-bis(\m2-1,3,5-triaza-7-phosphaadamantane)
-bis(\m3-1,3,5-triaza-7-phosphaadamantane)
-tetrasilver(I)-octahydrate)
;
_space_group_IT_number 4
_symmetry_cell_setting monoclinic
_symmetry_space_group_name_Hall 'P 2yb'
_symmetry_space_group_name_H-M 'P 1 21 1'
_atom_sites_solution_hydrogens geom
_atom_sites_solution_primary direct
_atom_sites_solution_secondary difmap
_audit_creation_method SHELXL-97
_cell_angle_alpha 90.00
_cell_angle_beta 98.7040(10)
_cell_angle_gamma 90.00
_cell_formula_units_Z 2
_cell_length_a 11.7271(2)
_cell_length_b 11.7707(2)
_cell_length_c 18.2633(4)
_cell_measurement_reflns_used 6927
_cell_measurement_temperature 150(2)
_cell_measurement_theta_max 25.37
_cell_measurement_theta_min 2.60
_cell_volume 2491.96(8)
_computing_cell_refinement 'Bruker SAINT'
_computing_data_collection 'Bruker APEX2'
_computing_data_reduction 'Bruker SAINT'
_computing_molecular_graphics 'Ortep-3 for Windows (Farrugia, 1997)'
_computing_publication_material 'WinGX publication routines (Farrugia, 1999)'
_computing_structure_refinement 'SHELXL-97 (Sheldrick, 2008)'
_computing_structure_solution 'SIR97 (Giacovazzo et al, 1997)'
_diffrn_ambient_temperature 150(2)
_diffrn_measured_fraction_theta_full 0.993
_diffrn_measured_fraction_theta_max 0.993
_diffrn_measurement_device_type 'Bruker APEX-II CCD'
_diffrn_measurement_method '\f and \w scans'
_diffrn_radiation_monochromator graphite
_diffrn_radiation_source 'fine-focus sealed tube'
_diffrn_radiation_type MoK\a
_diffrn_radiation_wavelength 0.71069
_diffrn_reflns_av_R_equivalents 0.0351
_diffrn_reflns_av_sigmaI/netI 0.0492
_diffrn_reflns_limit_h_max 14
_diffrn_reflns_limit_h_min -13
_diffrn_reflns_limit_k_max 14
_diffrn_reflns_limit_k_min -14
_diffrn_reflns_limit_l_max 21
_diffrn_reflns_limit_l_min -21
_diffrn_reflns_number 19953
_diffrn_reflns_theta_full 25.38
_diffrn_reflns_theta_max 25.38
_diffrn_reflns_theta_min 2.07
_diffrn_standards_decay_% 0
_diffrn_standards_interval_count 0
_diffrn_standards_interval_time 0
_diffrn_standards_number 0
_exptl_absorpt_coefficient_mu 1.733
_exptl_absorpt_correction_T_max 0.7341
_exptl_absorpt_correction_T_min 0.5984
_exptl_absorpt_correction_type multi-scan
_exptl_absorpt_process_details sadabs
_exptl_crystal_colour colourless
_exptl_crystal_density_diffrn 1.746
_exptl_crystal_density_method 'not measured'
_exptl_crystal_description prism
_exptl_crystal_F_000 1300
_exptl_crystal_size_max 0.33
_exptl_crystal_size_mid 0.28
_exptl_crystal_size_min 0.19
_platon_squeeze_details
;
;
_refine_diff_density_max 0.683
_refine_diff_density_min -0.547
_refine_diff_density_rms 0.128
_refine_ls_abs_structure_details 'Flack H D (1983), Acta Cryst. A39, 876-881'
_refine_ls_abs_structure_Flack 0.74(3)
_refine_ls_extinction_coef 0.00066(16)
_refine_ls_extinction_expression Fc^*^=kFc[1+0.001xFc^2^\l^3^/sin(2\q)]^-1/4^
_refine_ls_extinction_method SHELXL
_refine_ls_goodness_of_fit_ref 0.999
_refine_ls_hydrogen_treatment constr
_refine_ls_matrix_type full
_refine_ls_number_parameters 561
_refine_ls_number_reflns 8918
_refine_ls_number_restraints 1
_refine_ls_restrained_S_all 0.999
_refine_ls_R_factor_all 0.0457
_refine_ls_R_factor_gt 0.0376
_refine_ls_shift/su_max 0.001
_refine_ls_shift/su_mean 0.000
_refine_ls_structure_factor_coef Fsqd
_refine_ls_weighting_details 'calc w=1/[\s^2^(Fo^2^)+(0.0652P)^2^+0.0000P] where P=(Fo^2^+2Fc^2^)/3'
_refine_ls_weighting_scheme calc
_refine_ls_wR_factor_gt 0.1035
_refine_ls_wR_factor_ref 0.1085
_reflns_number_gt 7625
_reflns_number_total 8918
_reflns_threshold_expression >2sigma(I)
_cod_data_source_file c1ce05612c.txt
_cod_data_source_block 2
_cod_original_sg_symbol_H-M 'P 21'
_cod_database_code 7206673

loop_
_symmetry_equiv_pos_as_xyz
'x, y, z'
'-x, y+1/2, -z'

loop_
_atom_site_label
_atom_site_type_symbol
_atom_site_fract_x
_atom_site_fract_y
_atom_site_fract_z
_atom_site_U_iso_or_equiv
_atom_site_adp_type
_atom_site_occupancy
_atom_site_symmetry_multiplicity
_atom_site_calc_flag
_atom_site_refinement_flags
C1 C 0.9001(5) 0.4178(6) 0.1913(3) 0.0229(15) Uani 1 1 d .
C2 C 0.9669(6) 0.3202(6) 0.1863(4) 0.0231(15) Uani 1 1 d .
C3 C 1.0565(6) 0.2951(7) 0.2430(4) 0.0242(16) Uani 1 1 d .
H3 H 1.1002 0.2278 0.2397 0.029 Uiso 1 1 calc R
C4 C 1.0847(5) 0.3667(6) 0.3054(3) 0.0198(13) Uani 1 1 d .
C5 C 1.0159(5) 0.4640(6) 0.3115(3) 0.0162(14) Uani 1 1 d .
C6 C 0.9262(6) 0.4854(6) 0.2539(4) 0.0228(15) Uani 1 1 d .
H6 H 0.8798 0.5506 0.2578 0.027 Uiso 1 1 calc R
C7 C 0.8064(6) 0.4506(6) 0.1293(4) 0.0315(18) Uani 1 1 d .
C8 C 0.9449(6) 0.2345(7) 0.1221(4) 0.0299(17) Uani 1 1 d .
C9 C 1.0323(5) 0.5468(6) 0.3749(4) 0.0187(14) Uani 1 1 d .
C10 C 1.1843(6) 0.3394(6) 0.3636(4) 0.0276(16) Uani 1 1 d .
C11 C 0.7641(6) 0.1810(7) -0.0648(4) 0.0272(17) Uani 1 1 d .
H11A H 0.6862 0.1470 -0.0680 0.033 Uiso 1 1 calc R
H11B H 0.7981 0.1845 -0.0118 0.033 Uiso 1 1 calc R
C12 C 0.7857(6) 0.1217(6) -0.2112(4) 0.0286(17) Uani 1 1 d .
H12A H 0.8314 0.0876 -0.2469 0.034 Uiso 1 1 calc R
H12B H 0.7076 0.0877 -0.2201 0.034 Uiso 1 1 calc R
C13 C 0.9812(6) 0.1848(6) -0.1106(4) 0.0301(18) Uani 1 1 d .
H13A H 1.0222 0.1878 -0.0591 0.036 Uiso 1 1 calc R
H13B H 1.0354 0.1544 -0.1424 0.036 Uiso 1 1 calc R
C14 C 0.8706(5) 0.3523(7) -0.0891(4) 0.0275(16) Uani 1 1 d .
H14A H 0.8611 0.4335 -0.1029 0.033 Uiso 1 1 calc R
H14B H 0.9079 0.3487 -0.0368 0.033 Uiso 1 1 calc R
C15 C 0.7020(6) 0.2956(8) -0.1761(4) 0.0290(17) Uani 1 1 d .
H15A H 0.6287 0.2526 -0.1816 0.035 Uiso 1 1 calc R
H15B H 0.6837 0.3743 -0.1931 0.035 Uiso 1 1 calc R
C16 C 0.8905(6) 0.2986(7) -0.2129(4) 0.0314(17) Uani 1 1 d .
H16A H 0.8823 0.3777 -0.2313 0.038 Uiso 1 1 calc R
H16B H 0.9410 0.2578 -0.2430 0.038 Uiso 1 1 calc R
C21 C 0.3978(5) -0.0744(6) 0.5450(4) 0.0269(16) Uani 1 1 d .
H21A H 0.3666 -0.0753 0.4915 0.032 Uiso 1 1 calc R
H21B H 0.4078 -0.1544 0.5616 0.032 Uiso 1 1 calc R
C22 C 0.2803(6) 0.0924(7) 0.5526(5) 0.0313(18) Uani 1 1 d .
H22A H 0.2202 0.1255 0.5789 0.038 Uiso 1 1 calc R
H22B H 0.2467 0.0833 0.4999 0.038 Uiso 1 1 calc R
C23 C 0.3637(5) -0.0102(7) 0.6649(4) 0.0256(16) Uani 1 1 d .
H23A H 0.3075 0.0301 0.6909 0.031 Uiso 1 1 calc R
H23B H 0.3742 -0.0874 0.6865 0.031 Uiso 1 1 calc R
C24 C 0.5558(5) -0.0072(7) 0.6358(4) 0.0286(17) Uani 1 1 d .
H24A H 0.6284 0.0371 0.6431 0.034 Uiso 1 1 calc R
H24B H 0.5737 -0.0841 0.6563 0.034 Uiso 1 1 calc R
C25 C 0.5065(7) 0.0948(6) 0.5215(4) 0.0346(19) Uani 1 1 d .
H25A H 0.4815 0.0865 0.4675 0.041 Uiso 1 1 calc R
H25B H 0.5839 0.1303 0.5288 0.041 Uiso 1 1 calc R
C26 C 0.4616(7) 0.1709(6) 0.6595(4) 0.0324(17) Uani 1 1 d .
H26A H 0.5384 0.2071 0.6708 0.039 Uiso 1 1 calc R
H26B H 0.4096 0.2083 0.6901 0.039 Uiso 1 1 calc R
C31 C 0.7598(6) 0.0987(6) 0.4383(4) 0.0246(16) Uani 1 1 d .
H31A H 0.7944 0.0991 0.4913 0.030 Uiso 1 1 calc R
H31B H 0.6828 0.1346 0.4342 0.030 Uiso 1 1 calc R
C32 C 0.9753(6) 0.0881(7) 0.3932(4) 0.0290(18) Uani 1 1 d .
H32A H 1.0305 0.1161 0.3613 0.035 Uiso 1 1 calc R
H32B H 1.0149 0.0874 0.4451 0.035 Uiso 1 1 calc R
C33 C 0.7798(7) 0.1431(7) 0.2931(4) 0.0348(19) Uani 1 1 d .
H33A H 0.7030 0.1799 0.2841 0.042 Uiso 1 1 calc R
H33B H 0.8254 0.1730 0.2561 0.042 Uiso 1 1 calc R
C34 C 0.8797(7) -0.0356(7) 0.2942(4) 0.039(2) Uani 1 1 d .
H34A H 0.8692 -0.1158 0.2785 0.046 Uiso 1 1 calc R
H34B H 0.9303 0.0009 0.2623 0.046 Uiso 1 1 calc R
C35 C 0.6976(6) -0.0287(7) 0.3345(4) 0.0315(18) Uani 1 1 d .
H35A H 0.6206 0.0076 0.3276 0.038 Uiso 1 1 calc R
H35B H 0.6861 -0.1101 0.3218 0.038 Uiso 1 1 calc R
C36 C 0.8624(6) -0.0764(7) 0.4202(4) 0.0315(18) Uani 1 1 d .
H36A H 0.9014 -0.0661 0.4718 0.038 Uiso 1 1 calc R
H36B H 0.8515 -0.1590 0.4115 0.038 Uiso 1 1 calc R
C41 C 1.2782(6) 0.1613(7) 0.0512(4) 0.0285(17) Uani 1 1 d .
H41A H 1.2487 0.1686 -0.0023 0.034 Uiso 1 1 calc R
H41B H 1.2188 0.1216 0.0748 0.034 Uiso 1 1 calc R
C42 C 1.3671(5) 0.3460(8) 0.0402(4) 0.0315(18) Uani 1 1 d .
H42A H 1.3741 0.4237 0.0612 0.038 Uiso 1 1 calc R
H42B H 1.3276 0.3516 -0.0116 0.038 Uiso 1 1 calc R
C43 C 1.3499(7) 0.2691(7) 0.1604(4) 0.036(2) Uani 1 1 d .
H43A H 1.2946 0.2344 0.1897 0.044 Uiso 1 1 calc R
H43B H 1.3664 0.3472 0.1792 0.044 Uiso 1 1 calc R
C44 C 1.4358(7) 0.0894(6) 0.1400(4) 0.0325(18) Uani 1 1 d .
H44A H 1.3810 0.0501 0.1676 0.039 Uiso 1 1 calc R
H44B H 1.5081 0.0448 0.1464 0.039 Uiso 1 1 calc R
C45 C 1.4702(6) 0.1401(6) 0.0164(4) 0.0284(17) Uani 1 1 d .
H45A H 1.4354 0.1383 -0.0365 0.034 Uiso 1 1 calc R
H45B H 1.5400 0.0917 0.0221 0.034 Uiso 1 1 calc R
C46 C 1.5556(6) 0.2602(7) 0.1410(4) 0.0330(19) Uani 1 1 d .
H46A H 1.6261 0.2128 0.1493 0.040 Uiso 1 1 calc R
H46B H 1.5732 0.3336 0.1667 0.040 Uiso 1 1 calc R
N1 N 0.7532(5) 0.2984(5) -0.0954(3) 0.0210(12) Uani 1 1 d .
N12 N 0.7769(5) 0.2444(5) -0.2235(3) 0.0294(14) Uani 1 1 d .
N13 N 0.9461(5) 0.2997(5) -0.1351(3) 0.0296(14) Uani 1 1 d .
N21 N 0.5152(5) -0.0177(5) 0.5552(3) 0.0225(13) Uani 1 1 d .
N22 N 0.3136(5) -0.0210(5) 0.5846(3) 0.0298(14) Uani 1 1 d .
N23 N 0.4717(6) 0.0485(5) 0.6789(3) 0.0315(15) Uani 1 1 d .
N31 N 0.7463(5) -0.0205(6) 0.4122(3) 0.0266(14) Uani 1 1 d .
N32 N 0.9371(5) -0.0327(5) 0.3698(3) 0.0266(14) Uani 1 1 d .
N33 N 0.7648(5) 0.0222(6) 0.2819(3) 0.0330(16) Uani 1 1 d .
N41 N 1.3871(4) 0.0906(5) 0.0609(3) 0.0192(12) Uani 1 1 d .
N42 N 1.2965(5) 0.2754(5) 0.0836(3) 0.0283(14) Uani 1 1 d .
N43 N 1.4602(5) 0.2014(6) 0.1722(3) 0.0290(14) Uani 1 1 d .
O71 O 0.8147(4) 0.4182(5) 0.0664(3) 0.0472(15) Uani 1 1 d .
O72 O 0.7260(5) 0.5160(6) 0.1444(4) 0.0535(17) Uani 1 1 d .
O81 O 1.0138(4) 0.2380(4) 0.0758(3) 0.0309(12) Uani 1 1 d .
O82 O 0.8711(5) 0.1613(5) 0.1253(3) 0.0464(16) Uani 1 1 d .
O91 O 0.9759(4) 0.5309(4) 0.4270(3) 0.0258(12) Uani 1 1 d .
O92 O 1.0945(5) 0.6308(5) 0.3689(3) 0.0447(15) Uani 1 1 d .
O101 O 1.2453(5) 0.2522(6) 0.3549(4) 0.0584(18) Uani 1 1 d .
O102 O 1.2062(4) 0.4054(5) 0.4165(3) 0.0398(13) Uani 1 1 d .
P1 P 0.85544(16) 0.08796(17) -0.11485(11) 0.0267(4) Uani 1 1 d .
P2 P 0.40403(16) 0.19131(16) 0.55963(11) 0.0258(4) Uani 1 1 d .
P3 P 0.85099(15) 0.18266(16) 0.38520(10) 0.0234(4) Uani 1 1 d .
P4 P 1.51345(16) 0.28535(17) 0.04092(11) 0.0258(4) Uani 1 1 d .
Ag1 Ag 0.64430(4) 0.39848(4) -0.01521(3) 0.02644(15) Uani 1 1 d .
Ag2 Ag 0.64009(4) -0.13228(4) 0.49577(3) 0.02697(15) Uani 1 1 d .
Ag3 Ag 0.86982(5) 0.37208(4) 0.42407(3) 0.03340(16) Uani 1 1 d .
Ag4 Ag 1.12117(5) 0.39693(4) 0.07799(3) 0.03508(17) Uani 1 1 d .

loop_
_atom_site_aniso_label
_atom_site_aniso_U_11
_atom_site_aniso_U_22
_atom_site_aniso_U_33
_atom_site_aniso_U_23
_atom_site_aniso_U_13
_atom_site_aniso_U_12
C1 0.021(3) 0.030(4) 0.018(3) 0.001(3) 0.006(3) 0.000(3)
C2 0.023(3) 0.021(4) 0.024(4) -0.008(3) 0.002(3) -0.008(3)
C3 0.028(3) 0.024(4) 0.021(4) 0.002(3) 0.009(3) 0.002(3)
C4 0.021(3) 0.019(3) 0.019(3) -0.001(3) 0.001(2) -0.008(3)
C5 0.014(3) 0.019(3) 0.017(3) 0.003(3) 0.008(3) -0.002(2)
C6 0.025(4) 0.017(3) 0.026(4) -0.001(3) 0.003(3) -0.004(3)
C7 0.029(4) 0.027(4) 0.036(4) 0.001(3) -0.002(3) 0.005(3)
C8 0.036(4) 0.036(4) 0.019(4) -0.008(3) 0.004(3) 0.006(3)
C9 0.017(3) 0.018(3) 0.020(3) 0.007(3) -0.001(3) -0.005(3)
C10 0.023(3) 0.025(4) 0.034(4) -0.004(3) 0.001(3) 0.005(3)
C11 0.029(4) 0.034(4) 0.020(4) 0.003(3) 0.009(3) -0.001(3)
C12 0.034(4) 0.024(4) 0.029(4) -0.007(3) 0.009(3) 0.002(3)
C13 0.026(4) 0.024(4) 0.039(4) 0.009(3) 0.002(3) -0.003(3)
C14 0.027(3) 0.022(4) 0.033(4) -0.007(3) 0.004(3) -0.005(3)
C15 0.022(3) 0.043(5) 0.020(4) -0.001(3) 0.000(3) -0.001(3)
C16 0.033(4) 0.032(4) 0.031(4) 0.006(3) 0.009(3) -0.002(3)
C21 0.032(4) 0.017(4) 0.029(4) -0.005(3) -0.004(3) -0.001(3)
C22 0.015(4) 0.031(4) 0.049(5) 0.002(4) 0.010(3) 0.006(3)
C23 0.016(3) 0.031(4) 0.031(4) 0.003(3) 0.007(3) -0.006(3)
C24 0.013(3) 0.033(4) 0.037(4) -0.002(3) -0.008(3) -0.004(3)
C25 0.037(4) 0.033(4) 0.037(5) -0.006(3) 0.014(4) 0.004(3)
C26 0.042(4) 0.025(4) 0.032(4) -0.007(3) 0.010(3) 0.000(3)
C31 0.025(4) 0.026(4) 0.024(4) 0.002(3) 0.007(3) -0.005(3)
C32 0.027(4) 0.029(5) 0.032(4) 0.012(3) 0.009(3) -0.005(3)
C33 0.031(4) 0.042(5) 0.031(4) 0.007(4) 0.003(3) -0.001(4)
C34 0.054(5) 0.029(4) 0.036(4) -0.005(4) 0.016(4) -0.004(4)
C35 0.043(5) 0.023(4) 0.028(4) -0.002(3) 0.001(3) -0.013(3)
C36 0.038(4) 0.020(4) 0.038(4) 0.008(3) 0.011(3) 0.001(3)
C41 0.017(3) 0.032(4) 0.035(4) -0.005(3) -0.001(3) 0.007(3)
C42 0.026(4) 0.036(5) 0.033(4) 0.006(3) 0.006(3) 0.004(3)
C43 0.054(5) 0.035(5) 0.025(4) 0.000(3) 0.022(4) -0.002(4)
C44 0.035(4) 0.026(4) 0.037(4) 0.015(3) 0.006(3) 0.002(3)
C45 0.037(4) 0.029(4) 0.021(4) -0.001(3) 0.009(3) 0.013(3)
C46 0.037(4) 0.033(4) 0.028(4) -0.008(3) 0.001(3) -0.014(4)
N1 0.027(3) 0.019(3) 0.018(3) -0.003(2) 0.007(2) -0.002(2)
N12 0.043(4) 0.026(3) 0.020(3) 0.006(3) 0.005(3) 0.004(3)
N13 0.028(3) 0.027(4) 0.037(4) -0.004(3) 0.013(3) 0.004(3)
N21 0.020(3) 0.023(3) 0.026(3) 0.001(3) 0.007(2) -0.002(2)
N22 0.032(3) 0.023(3) 0.037(4) 0.006(3) 0.012(3) 0.001(3)
N23 0.056(4) 0.020(3) 0.017(3) 0.000(2) 0.001(3) 0.006(3)
N31 0.028(3) 0.023(3) 0.030(3) -0.002(3) 0.005(3) -0.007(3)
N32 0.032(3) 0.018(3) 0.030(3) 0.002(3) 0.005(3) 0.001(3)
N33 0.035(4) 0.040(4) 0.025(3) 0.002(3) 0.008(3) 0.000(3)
N41 0.015(3) 0.019(3) 0.022(3) -0.005(2) 0.001(2) -0.002(2)
N42 0.020(3) 0.024(3) 0.040(4) 0.011(3) 0.001(3) 0.006(2)
N43 0.023(3) 0.038(4) 0.024(3) 0.001(3) -0.002(2) 0.014(3)
O71 0.043(3) 0.074(4) 0.023(3) -0.011(3) 0.000(2) 0.019(3)
O72 0.036(3) 0.065(4) 0.053(4) -0.027(3) -0.011(3) 0.020(3)
O81 0.036(3) 0.026(3) 0.032(3) -0.012(2) 0.009(2) -0.009(2)
O82 0.052(3) 0.044(3) 0.049(4) -0.021(3) 0.027(3) -0.032(3)
O91 0.028(3) 0.032(3) 0.018(2) -0.006(2) 0.008(2) -0.003(2)
O92 0.061(4) 0.035(3) 0.040(3) -0.012(2) 0.011(3) -0.023(3)
O101 0.050(4) 0.046(4) 0.069(4) -0.021(3) -0.023(3) 0.020(3)
O102 0.029(2) 0.054(3) 0.030(3) -0.019(3) -0.013(2) 0.019(2)
P1 0.0291(10) 0.0219(11) 0.0307(10) 0.0009(8) 0.0096(8) 0.0032(8)
P2 0.0296(9) 0.0181(9) 0.0316(10) 0.0027(8) 0.0105(8) 0.0009(8)
P3 0.0266(10) 0.0192(10) 0.0252(10) 0.0005(8) 0.0063(8) -0.0018(8)
P4 0.0254(9) 0.0252(10) 0.0272(10) 0.0022(8) 0.0058(8) -0.0025(8)
Ag1 0.0242(3) 0.0264(3) 0.0298(3) 0.0010(2) 0.0076(2) 0.0001(2)
Ag2 0.0268(3) 0.0227(3) 0.0311(3) -0.0046(2) 0.0033(2) -0.0018(2)
Ag3 0.0367(3) 0.0225(3) 0.0421(3) -0.0042(3) 0.0095(2) -0.0016(3)
Ag4 0.0360(3) 0.0248(4) 0.0463(3) -0.0079(3) 0.0125(2) -0.0046(3)

loop_
_atom_type_symbol
_atom_type_description
_atom_type_scat_dispersion_real
_atom_type_scat_dispersion_imag
_atom_type_scat_source
C C 0.0033 0.0016 'International Tables Vol C Tables 4.2.6.8 and 6.1.1.4'
H H 0.0000 0.0000 'International Tables Vol C Tables 4.2.6.8 and 6.1.1.4'
N N 0.0061 0.0033 'International Tables Vol C Tables 4.2.6.8 and 6.1.1.4'
O O 0.0106 0.0060 'International Tables Vol C Tables 4.2.6.8 and 6.1.1.4'
P P 0.1023 0.0942 'International Tables Vol C Tables 4.2.6.8 and 6.1.1.4'
Ag Ag -0.8971 1.1015 'International Tables Vol C Tables 4.2.6.8 and 6.1.1.4'

loop_
_geom_angle_atom_site_label_1
_geom_angle_atom_site_label_2
_geom_angle_atom_site_label_3
_geom_angle
_geom_angle_site_symmetry_1
_geom_angle_site_symmetry_3
C6 C1 C2 117.9(6) . .
C6 C1 C7 121.2(6) . .
C2 C1 C7 120.9(6) . .
C3 C2 C1 119.5(6) . .
C3 C2 C8 116.6(6) . .
C1 C2 C8 123.8(6) . .
C2 C3 C4 122.1(7) . .
C2 C3 H3 119.0 . .
C4 C3 H3 119.0 . .
C3 C4 C5 118.6(6) . .
C3 C4 C10 120.5(6) . .
C5 C4 C10 120.9(6) . .
C6 C5 C4 117.5(6) . .
C6 C5 C9 117.2(6) . .
C4 C5 C9 125.3(6) . .
C5 C6 C1 124.4(7) . .
C5 C6 H6 117.8 . .
C1 C6 H6 117.8 . .
O71 C7 O72 123.6(7) . .
O71 C7 C1 118.2(6) . .
O72 C7 C1 118.1(7) . .
O82 C8 O81 125.8(7) . .
O82 C8 C2 117.5(6) . .
O81 C8 C2 116.1(7) . .
O92 C9 O91 124.8(6) . .
O92 C9 C5 117.1(6) . .
O91 C9 C5 117.8(5) . .
O102 C10 O101 123.3(7) . .
O102 C10 C4 118.0(6) . .
O101 C10 C4 118.6(6) . .
N1 C11 P1 112.6(4) . .
N1 C11 H11A 109.1 . .
P1 C11 H11A 109.1 . .
N1 C11 H11B 109.1 . .
P1 C11 H11B 109.1 . .
H11A C11 H11B 107.8 . .
N12 C12 P1 111.4(5) . .
N12 C12 H12A 109.3 . .
P1 C12 H12A 109.3 . .
N12 C12 H12B 109.3 . .
P1 C12 H12B 109.3 . .
H12A C12 H12B 108.0 . .
N13 C13 P1 111.7(5) . .
N13 C13 H13A 109.3 . .
P1 C13 H13A 109.3 . .
N13 C13 H13B 109.3 . .
P1 C13 H13B 109.3 . .
H13A C13 H13B 107.9 . .
N13 C14 N1 114.1(6) . .
N13 C14 H14A 108.7 . .
N1 C14 H14A 108.7 . .
N13 C14 H14B 108.7 . .
N1 C14 H14B 108.7 . .
H14A C14 H14B 107.6 . .
N12 C15 N1 113.8(6) . .
N12 C15 H15A 108.8 . .
N1 C15 H15A 108.8 . .
N12 C15 H15B 108.8 . .
N1 C15 H15B 108.8 . .
H15A C15 H15B 107.7 . .
N12 C16 N13 113.1(5) . .
N12 C16 H16A 109.0 . .
N13 C16 H16A 109.0 . .
N12 C16 H16B 109.0 . .
N13 C16 H16B 109.0 . .
H16A C16 H16B 107.8 . .
N22 C21 N21 115.0(6) . .
N22 C21 H21A 108.5 . .
N21 C21 H21A 108.5 . .
N22 C21 H21B 108.5 . .
N21 C21 H21B 108.5 . .
H21A C21 H21B 107.5 . .
N22 C22 P2 112.4(5) . .
N22 C22 H22A 109.1 . .
P2 C22 H22A 109.1 . .
N22 C22 H22B 109.1 . .
P2 C22 H22B 109.1 . .
H22A C22 H22B 107.9 . .
N23 C23 N22 114.8(5) . .
N23 C23 H23A 108.6 . .
N22 C23 H23A 108.6 . .
N23 C23 H23B 108.6 . .
N22 C23 H23B 108.6 . .
H23A C23 H23B 107.5 . .
N21 C24 N23 114.8(5) . .
N21 C24 H24A 108.6 . .
N23 C24 H24A 108.6 . .
N21 C24 H24B 108.6 . .
N23 C24 H24B 108.6 . .
H24A C24 H24B 107.5 . .
N21 C25 P2 113.8(5) . .
N21 C25 H25A 108.8 . .
P2 C25 H25A 108.8 . .
N21 C25 H25B 108.8 . .
P2 C25 H25B 108.8 . .
H25A C25 H25B 107.7 . .
N23 C26 P2 111.3(5) . .
N23 C26 H26A 109.4 . .
P2 C26 H26A 109.4 . .
N23 C26 H26B 109.4 . .
P2 C26 H26B 109.4 . .
H26A C26 H26B 108.0 . .
N31 C31 P3 112.4(5) . .
N31 C31 H31A 109.1 . .
P3 C31 H31A 109.1 . .
N31 C31 H31B 109.1 . .
P3 C31 H31B 109.1 . .
H31A C31 H31B 107.9 . .
N32 C32 P3 110.4(5) . .
N32 C32 H32A 109.6 . .
P3 C32 H32A 109.6 . .
N32 C32 H32B 109.6 . .
P3 C32 H32B 109.6 . .
H32A C32 H32B 108.1 . .
N33 C33 P3 114.4(6) . .
N33 C33 H33A 108.7 . .
P3 C33 H33A 108.7 . .
N33 C33 H33B 108.7 . .
P3 C33 H33B 108.7 . .
H33A C33 H33B 107.6 . .
N32 C34 N33 114.3(6) . .
N32 C34 H34A 108.7 . .
N33 C34 H34A 108.7 . .
N32 C34 H34B 108.7 . .
N33 C34 H34B 108.7 . .
H34A C34 H34B 107.6 . .
N31 C35 N33 116.4(6) . .
N31 C35 H35A 108.2 . .
N33 C35 H35A 108.2 . .
N31 C35 H35B 108.2 . .
N33 C35 H35B 108.2 . .
H35A C35 H35B 107.3 . .
N32 C36 N31 114.0(6) . .
N32 C36 H36A 108.8 . .
N31 C36 H36A 108.8 . .
N32 C36 H36B 108.8 . .
N31 C36 H36B 108.8 . .
H36A C36 H36B 107.6 . .
N42 C41 N41 112.7(6) . .
N42 C41 H41A 109.0 . .
N41 C41 H41A 109.0 . .
N42 C41 H41B 109.0 . .
N41 C41 H41B 109.0 . .
H41A C41 H41B 107.8 . .
N42 C42 P4 111.7(5) . .
N42 C42 H42A 109.3 . .
P4 C42 H42A 109.3 . .
N42 C42 H42B 109.3 . .
P4 C42 H42B 109.3 . .
H42A C42 H42B 107.9 . .
N42 C43 N43 113.7(5) . .
N42 C43 H43A 108.8 . .
N43 C43 H43A 108.8 . .
N42 C43 H43B 108.8 . .
N43 C43 H43B 108.8 . .
H43A C43 H43B 107.7 . .
N43 C44 N41 114.4(6) . .
N43 C44 H44A 108.7 . .
N41 C44 H44A 108.7 . .
N43 C44 H44B 108.7 . .
N41 C44 H44B 108.7 . .
H44A C44 H44B 107.6 . .
N41 C45 P4 114.6(4) . .
N41 C45 H45A 108.6 . .
P4 C45 H45A 108.6 . .
N41 C45 H45B 108.6 . .
P4 C45 H45B 108.6 . .
H45A C45 H45B 107.6 . .
N43 C46 P4 110.3(5) . .
N43 C46 H46A 109.6 . .
P4 C46 H46A 109.6 . .
N43 C46 H46B 109.6 . .
P4 C46 H46B 109.6 . .
H46A C46 H46B 108.1 . .
C11 N1 C15 110.2(6) . .
C11 N1 C14 109.7(5) . .
C15 N1 C14 108.0(5) . .
C11 N1 Ag1 104.5(4) . .
C15 N1 Ag1 116.1(4) . .
C14 N1 Ag1 108.2(4) . .
C16 N12 C12 111.6(6) . .
C16 N12 C15 111.2(6) . .
C12 N12 C15 110.6(6) . .
C14 N13 C13 112.8(6) . .
C14 N13 C16 110.1(5) . .
C13 N13 C16 110.5(6) . .
C25 N21 C24 109.6(6) . .
C25 N21 C21 110.1(5) . .
C24 N21 C21 107.9(5) . .
C25 N21 Ag2 109.4(4) . .
C24 N21 Ag2 112.0(4) . .
C21 N21 Ag2 107.8(4) . .
C21 N22 C22 110.6(5) . .
C21 N22 C23 109.1(5) . .
C22 N22 C23 110.4(6) . .
C21 N22 Ag3 113.4(4) . 2_646
C22 N22 Ag3 104.9(4) . 2_646
C23 N22 Ag3 108.2(4) . 2_646
C23 N23 C26 112.9(6) . .
C23 N23 C24 109.2(6) . .
C26 N23 C24 109.5(6) . .
C35 N31 C36 106.5(6) . .
C35 N31 C31 112.7(6) . .
C36 N31 C31 109.4(6) . .
C35 N31 Ag2 113.9(4) . .
C36 N31 Ag2 103.9(4) . .
C31 N31 Ag2 110.0(4) . .
C34 N32 C36 111.0(6) . .
C34 N32 C32 111.3(6) . .
C36 N32 C32 109.3(6) . .
C33 N33 C35 112.1(6) . .
C33 N33 C34 109.9(6) . .
C35 N33 C34 106.1(6) . .
C44 N41 C45 110.7(5) . .
C44 N41 C41 108.4(5) . .
C45 N41 C41 109.5(6) . .
C44 N41 Ag1 110.3(4) . 2_745
C45 N41 Ag1 104.9(4) . 2_745
C41 N41 Ag1 113.1(4) . 2_745
C43 N42 C41 111.0(6) . .
C43 N42 C42 110.6(6) . .
C41 N42 C42 110.8(6) . .
C43 N42 Ag4 107.6(4) . .
C41 N42 Ag4 116.0(4) . .
C42 N42 Ag4 100.3(4) . .
C44 N43 C46 112.1(6) . .
C44 N43 C43 108.0(6) . .
C46 N43 C43 112.0(6) . .
C7 O71 Ag1 116.7(5) . .
C8 O81 Ag4 115.5(5) . .
C9 O91 Ag3 117.5(4) . .
C10 O102 Ag2 118.6(4) . 2_756
C11 P1 C13 97.5(4) . .
C11 P1 C12 97.8(3) . .
C13 P1 C12 98.1(3) . .
C11 P1 Ag4 118.2(2) . 2_745
C13 P1 Ag4 121.2(2) . 2_745
C12 P1 Ag4 119.2(3) . 2_745
C26 P2 C25 97.4(3) . .
C26 P2 C22 98.7(4) . .
C25 P2 C22 97.7(4) . .
C26 P2 Ag2 124.3(2) . 2_656
C25 P2 Ag2 119.6(2) . 2_656
C22 P2 Ag2 114.2(3) . 2_656
C33 P3 C32 99.6(4) . .
C33 P3 C31 97.3(3) . .
C32 P3 C31 98.7(3) . .
C33 P3 Ag3 122.2(3) . .
C32 P3 Ag3 121.3(3) . .
C31 P3 Ag3 112.8(2) . .
C45 P4 C46 96.7(3) . .
C45 P4 C42 97.8(4) . .
C46 P4 C42 100.3(3) . .
C45 P4 Ag1 126.4(2) . 1_655
C46 P4 Ag1 115.0(2) . 1_655
C42 P4 Ag1 116.0(3) . 1_655
O71 Ag1 P4 109.20(15) . 1_455
O71 Ag1 N1 87.40(18) . .
P4 Ag1 N1 115.30(15) 1_455 .
O71 Ag1 N41 101.5(2) . 2_755
P4 Ag1 N41 126.70(13) 1_455 2_755
N1 Ag1 N41 108.42(19) . 2_755
O102 Ag2 P2 125.51(15) 2_746 2_646
O102 Ag2 N21 92.62(19) 2_746 .
P2 Ag2 N21 126.34(15) 2_646 .
O102 Ag2 N31 84.96(18) 2_746 .
P2 Ag2 N31 107.65(15) 2_646 .
N21 Ag2 N31 112.4(2) . .
O91 Ag3 P3 145.93(12) . .
O91 Ag3 N22 92.91(19) . 2_656
P3 Ag3 N22 115.08(15) . 2_656
O81 Ag4 P1 147.14(13) . 2_755
O81 Ag4 N42 88.83(19) . .
P1 Ag4 N42 118.49(15) 2_755 .

loop_
_geom_bond_atom_site_label_1
_geom_bond_atom_site_label_2
_geom_bond_distance
_geom_bond_site_symmetry_2
C1 C6 1.389(10) .
C1 C2 1.401(9) .
C1 C7 1.504(10) .
C2 C3 1.391(10) .
C2 C8 1.538(9) .
C3 C4 1.416(9) .
C3 H3 0.9500 .
C4 C5 1.415(9) .
C4 C10 1.490(9) .
C5 C6 1.393(10) .
C5 C9 1.504(9) .
C6 H6 0.9500 .
C7 O71 1.229(9) .
C7 O72 1.279(9) .
C8 O82 1.228(9) .
C8 O81 1.256(8) .
C9 O92 1.243(8) .
C9 O91 1.253(7) .
C10 O102 1.236(8) .
C10 O101 1.275(9) .
C11 N1 1.489(9) .
C11 P1 1.865(7) .
C11 H11A 0.9900 .
C11 H11B 0.9900 .
C12 N12 1.464(10) .
C12 P1 1.867(8) .
C12 H12A 0.9900 .
C12 H12B 0.9900 .
C13 N13 1.463(9) .
C13 P1 1.856(7) .
C13 H13A 0.9900 .
C13 H13B 0.9900 .
C14 N13 1.448(8) .
C14 N1 1.504(8) .
C14 H14A 0.9900 .
C14 H14B 0.9900 .
C15 N12 1.454(9) .
C15 N1 1.505(8) .
C15 H15A 0.9900 .
C15 H15B 0.9900 .
C16 N12 1.463(9) .
C16 N13 1.472(9) .
C16 H16A 0.9900 .
C16 H16B 0.9900 .
C21 N22 1.452(8) .
C21 N21 1.516(8) .
C21 H21A 0.9900 .
C21 H21B 0.9900 .
C22 N22 1.485(10) .
C22 P2 1.850(8) .
C22 H22A 0.9900 .
C22 H22B 0.9900 .
C23 N23 1.431(9) .
C23 N22 1.501(9) .
C23 H23A 0.9900 .
C23 H23B 0.9900 .
C24 N21 1.482(9) .
C24 N23 1.503(9) .
C24 H24A 0.9900 .
C24 H24B 0.9900 .
C25 N21 1.457(9) .
C25 P2 1.864(7) .
C25 H25A 0.9900 .
C25 H25B 0.9900 .
C26 N23 1.484(9) .
C26 P2 1.863(7) .
C26 H26A 0.9900 .
C26 H26B 0.9900 .
C31 N31 1.483(10) .
C31 P3 1.838(7) .
C31 H31A 0.9900 .
C31 H31B 0.9900 .
C32 N32 1.532(10) .
C32 P3 1.822(8) .
C32 H32A 0.9900 .
C32 H32B 0.9900 .
C33 N33 1.444(10) .
C33 P3 1.821(8) .
C33 H33A 0.9900 .
C33 H33B 0.9900 .
C34 N32 1.442(10) .
C34 N33 1.496(10) .
C34 H34A 0.9900 .
C34 H34B 0.9900 .
C35 N31 1.450(9) .
C35 N33 1.461(9) .
C35 H35A 0.9900 .
C35 H35B 0.9900 .
C36 N32 1.457(8) .
C36 N31 1.499(9) .
C36 H36A 0.9900 .
C36 H36B 0.9900 .
C41 N42 1.469(10) .
C41 N41 1.513(8) .
C41 H41A 0.9900 .
C41 H41B 0.9900 .
C42 N42 1.485(9) .
C42 P4 1.857(7) .
C42 H42A 0.9900 .
C42 H42B 0.9900 .
C43 N42 1.448(9) .
C43 N43 1.506(9) .
C43 H43A 0.9900 .
C43 H43B 0.9900 .
C44 N43 1.455(10) .
C44 N41 1.469(9) .
C44 H44A 0.9900 .
C44 H44B 0.9900 .
C45 N41 1.480(8) .
C45 P4 1.820(7) .
C45 H45A 0.9900 .
C45 H45B 0.9900 .
C46 N43 1.501(9) .
C46 P4 1.843(7) .
C46 H46A 0.9900 .
C46 H46B 0.9900 .
N1 Ag1 2.394(5) .
N21 Ag2 2.371(5) .
N22 Ag3 2.476(6) 2_646
N31 Ag2 2.488(6) .
N41 Ag1 2.420(6) 2_745
N42 Ag4 2.494(5) .
O71 Ag1 2.317(5) .
O81 Ag4 2.252(5) .
O91 Ag3 2.242(5) .
O102 Ag2 2.266(4) 2_756
P1 Ag4 2.351(2) 2_745
P2 Ag2 2.333(2) 2_656
P3 Ag3 2.340(2) .
P4 Ag1 2.3781(19) 1_655
Ag1 P4 2.3780(19) 1_455
Ag1 N41 2.420(6) 2_755
Ag2 O102 2.267(4) 2_746
Ag2 P2 2.333(2) 2_646
Ag3 N22 2.476(6) 2_656
Ag4 P1 2.351(2) 2_755

loop_
_platon_squeeze_void_nr
_platon_squeeze_void_average_x
_platon_squeeze_void_average_y
_platon_squeeze_void_average_z
_platon_squeeze_void_volume
_platon_squeeze_void_count_electrons
_platon_squeeze_void_content
1 0.329 0.293 0.844 88 52 ' '
2 0.327 0.987 0.345 93 55 ' '
3 0.671 0.793 0.156 88 52 ' '
4 0.673 0.487 0.655 93 55 ' '
